data_1576783
loop_
_publ_author_name
'Jori, Nadir'
'Corona, Helena'
'Soto, Enrique'
'Fern&#xe1;ndez, Israel'
'Campos, Jes&#xfa;s'

_publ_section_title
;
 Metal-metal <i>vs.</i> metal-ligand cooperation in iron-mediated
 activation and catalytic reduction of nitrous oxide and nitrobenzene.
;
_journal_issue 18
_journal_name_full 'Chemical science'
_journal_page_first 9018
_journal_page_last 9026
_journal_paper_doi 10.1039/d5sc07656k
_journal_volume 17
_journal_year 2026
_chemical_formula_moiety 'C26 H44 Fe N O P2, C32 H12 B F24, C4 H10 O'
_chemical_formula_sum 'C62 H66 B F24 Fe N O2 P2'
_chemical_formula_weight 1441.75
_chemical_name_systematic C62H66BF24FeNO2P2
_chemical_properties_physical Air-sensitive,Oxygen-sensitive
_space_group_crystal_system monoclinic
_space_group_IT_number 15
_space_group_name_Hall '-C 2yc'
_space_group_name_H-M_alt 'C 1 2/c 1'
_atom_sites_solution_hydrogens geom
_atom_sites_solution_primary dual
_audit_creation_date 2025-07-18
_audit_creation_method
;
Olex2 1.5
(compiled 2025.05.31 svn.r86d253d1 for OlexSys, GUI svn.r7254)
;
_audit_update_record
;
2025-07-23 deposited with the CCDC.	2026-03-02 downloaded from the CCDC.
;
_cell_angle_alpha 90
_cell_angle_beta 123.835(4)
_cell_angle_gamma 90
_cell_formula_units_Z 8
_cell_length_a 42.290(5)
_cell_length_b 14.2781(17)
_cell_length_c 25.930(3)
_cell_measurement_reflns_used 8818
_cell_measurement_temperature 150.00
_cell_measurement_theta_max 25.058
_cell_measurement_theta_min 2.230
_cell_volume 13005(3)
_computing_cell_refinement 'SAINT V8.40B (?, 2016)'
_computing_data_reduction 'SAINT V8.40B (?, 2016)'
_computing_molecular_graphics 'Olex2 1.5 (Dolomanov et al., 2009)'
_computing_publication_material 'Olex2 1.5 (Dolomanov et al., 2009)'
_computing_structure_refinement 'XL  (Sheldrick, 2008)'
_computing_structure_solution 'SHELXT 2018/2 (Sheldrick, 2018)'
_diffrn_ambient_temperature 150.00
_diffrn_measured_fraction_theta_full 0.995
_diffrn_measured_fraction_theta_max 0.995
_diffrn_measurement_device_type 'Bruker APEX-II CCD'
_diffrn_radiation_type MoK\a
_diffrn_radiation_wavelength 0.71073
_diffrn_reflns_av_R_equivalents 0.1681
_diffrn_reflns_av_unetI/netI 0.0718
_diffrn_reflns_Laue_measured_fraction_full 0.995
_diffrn_reflns_Laue_measured_fraction_max 0.995
_diffrn_reflns_limit_h_max 50
_diffrn_reflns_limit_h_min -50
_diffrn_reflns_limit_k_max 16
_diffrn_reflns_limit_k_min -16
_diffrn_reflns_limit_l_max 30
_diffrn_reflns_limit_l_min -30
_diffrn_reflns_number 108796
_diffrn_reflns_point_group_measured_fraction_full 0.995
_diffrn_reflns_point_group_measured_fraction_max 0.995
_diffrn_reflns_theta_full 25.121
_diffrn_reflns_theta_max 25.121
_diffrn_reflns_theta_min 1.968
_diffrn_source_current 1.4
_diffrn_source_power 0.07
_diffrn_source_voltage 50.0
_exptl_absorpt_coefficient_mu 0.393
_exptl_absorpt_correction_T_max 0.7452
_exptl_absorpt_correction_T_min 0.5971
_exptl_absorpt_correction_type multi-scan
_exptl_absorpt_process_details
;
SADABS-2016/2 (Bruker,2016/2) was used for absorption correction.
wR2(int) was 0.1228 before and 0.0671 after correction.
The Ratio of minimum to maximum transmission is 0.8013.
The \l/2 correction factor is Not present.
;
_exptl_crystal_colour 'metallic light yellow'
_exptl_crystal_colour_lustre metallic
_exptl_crystal_colour_modifier light
_exptl_crystal_colour_primary yellow
_exptl_crystal_density_diffrn 1.473
_exptl_crystal_description plate
_exptl_crystal_F_000 5904
_exptl_crystal_preparation 'toluene -30degrees'
_exptl_crystal_size_max 0.2
_exptl_crystal_size_mid 0.2
_exptl_crystal_size_min 0.1
_refine_diff_density_max 0.682
_refine_diff_density_min -0.722
_refine_diff_density_rms 0.078
_refine_ls_extinction_method none
_refine_ls_goodness_of_fit_ref 1.016
_refine_ls_hydrogen_treatment constr
_refine_ls_matrix_type full
_refine_ls_number_parameters 953
_refine_ls_number_reflns 11544
_refine_ls_number_restraints 285
_refine_ls_restrained_S_all 1.026
_refine_ls_R_factor_all 0.1436
_refine_ls_R_factor_gt 0.0928
_refine_ls_shift/su_max 0.001
_refine_ls_shift/su_mean 0.000
_refine_ls_structure_factor_coef Fsqd
_refine_ls_weighting_details 'w=1/[\s^2^(Fo^2^)+(0.0879P)^2^+101.3521P] where P=(Fo^2^+2Fc^2^)/3'
_refine_ls_weighting_scheme calc
_refine_ls_wR_factor_gt 0.2136
_refine_ls_wR_factor_ref 0.2445
_reflns_Friedel_coverage 0.000
_reflns_number_gt 7342
_reflns_number_total 11544
_reflns_threshold_expression 'I > 2\s(I)'
_cod_data_source_file d5sc07656k2.cif
_cod_data_source_block jcm22924a
_cod_depositor_comments 'Adding full bibliography for 1576777--1576784.cif.'
_cod_original_cell_volume 13006(3)
_cod_database_code 1576783
_shelx_shelxl_version_number 2019/1
_shelx_space_group_comment
;
The symmetry employed for this shelxl refinement is uniquely defined
by the following loop, which should always be used as a source of
symmetry information in preference to the above space-group names.
They are only intended as comments.
;
_shelx_estimated_absorpt_t_max 0.962
_shelx_estimated_absorpt_t_min 0.926
_olex2_refinement_description
;
1. Restrained distances
 P2-C19A \\sim P2-C19
 with sigma of 0.02
 F18-C50 \\sim F18A-C50
 with sigma of 0.02
 C50-F16 \\sim C50-F16A
 with sigma of 0.02
 C50-F17 \\sim C50-F17A
 with sigma of 0.02
 F18-C47 \\sim F18A-C47
 with sigma of 0.04
 F18-F16 \\sim F18A-F16A
 with sigma of 0.04
 F18-F17 \\sim F18A-F17A
 with sigma of 0.04
 C47-F16 \\sim C47-F16A
 with sigma of 0.04
 C47-F17 \\sim C47-F17A
 with sigma of 0.04
 F16-F17 \\sim F16A-F17A
 with sigma of 0.04
 C20A-C19A \\sim C20-C19
 with sigma of 0.02
 P2-C20A \\sim P2-C20
 with sigma of 0.04
 F23-C33 \\sim F22A-C33
 with sigma of 0.02
 F24-C33 \\sim F23A-C33
 with sigma of 0.02
 F13-C49 \\sim F13A-C49
 with sigma of 0.02
 C49-F14 \\sim C49-F14A
 with sigma of 0.02
 F22-C33 \\sim F24A-C33
 with sigma of 0.02
 C29-F23 \\sim C29-F22A
 with sigma of 0.04
 C49-F15 \\sim C49-F15A
 with sigma of 0.02
 C29-F24 \\sim C29-F23A
 with sigma of 0.04
 F13-C45 \\sim F13A-C45
 with sigma of 0.04
 C29-F22 \\sim C29-F24A
 with sigma of 0.04
 F13-F14 \\sim F13A-F14A
 with sigma of 0.04
 F13-F15 \\sim F13A-F15A
 with sigma of 0.04
 F23-F24 \\sim F22A-F23A
 with sigma of 0.04
 F23-F22 \\sim F22A-F24A
 with sigma of 0.04
 C45-F14 \\sim C45-F14A
 with sigma of 0.04
 F24-F22 \\sim F23A-F24A
 with sigma of 0.04
 C45-F15 \\sim C45-F15A
 with sigma of 0.04
 F14-F15 \\sim F14A-F15A
 with sigma of 0.04
 P1-C15 \\sim P2-C16
 with sigma of 0.02
 C21-C22 \\sim C22-C23 \\sim C23-C24 \\sim C24-C25 \\sim C25-C26 \\sim C26-C21
 with sigma of 0.02
2. Rigid bond restraints
 C50, F18, F17, F16
 with sigma for 1-2 distances of 0.02 and sigma for 1-3 distances of 0.02
 C50, F18A, F17A, F16A
 with sigma for 1-2 distances of 0.02 and sigma for 1-3 distances of 0.02
 C49, F15, F13, F14
 with sigma for 1-2 distances of 0.01 and sigma for 1-3 distances of 0.01
 C49, F15A, F13A, F14A
 with sigma for 1-2 distances of 0.01 and sigma for 1-3 distances of 0.01
 C33, F22, F23, F24
 with sigma for 1-2 distances of 0.01 and sigma for 1-3 distances of 0.01
 C33, F23A, F22A, F24A
 with sigma for 1-2 distances of 0.01 and sigma for 1-3 distances of 0.01
 C21, C26, C25, C24, C23, C22
 with sigma for 1-2 distances of 0.01 and sigma for 1-3 distances of 0.01
3. Uiso/Uaniso restraints and constraints
C50 \\sim F18 \\sim F17 \\sim F16: within 1.7A with sigma of 0.01 and sigma for
terminal atoms of 0.02 within 1.7A
C50 \\sim F18A \\sim F17A \\sim F16A: within 1.7A with sigma of 0.01 and sigma
for terminal atoms of 0.02 within 1.7A
C49 \\sim F15 \\sim F13 \\sim F14: within 1.7A with sigma of 0.04 and sigma for
terminal atoms of 0.08 within 1.7A
C49 \\sim F15A \\sim F13A \\sim F14A: within 1.7A with sigma of 0.04 and sigma
for terminal atoms of 0.08 within 1.7A
C21 \\sim C26 \\sim C25 \\sim C24 \\sim C23 \\sim C22: within 1.7A with sigma
of 0.04 and sigma for terminal atoms of 0.08 within 1.7A
4. Rigid body (RIGU) restrains
 C50, F18, F17, F16, F18A, F17A, F16A
 with sigma for 1-2 distances of 0.004 and sigma for 1-3 distances of 0.004
 C21, C26, C25, C24, C23, C22
 with sigma for 1-2 distances of 0.004 and sigma for 1-3 distances of 0.004
 P1, C15, C16, P2
 with sigma for 1-2 distances of 0.004 and sigma for 1-3 distances of 0.004
5. Others
 Sof(C19)=Sof(H19C)=Sof(H19D)=Sof(C20)=Sof(H20D)=Sof(H20E)=Sof(H20F)=1-FVAR(1)
 Sof(C20A)=Sof(H20A)=Sof(H20B)=Sof(H20C)=Sof(C19A)=Sof(H19A)=Sof(H19B)=FVAR(1)
 Sof(F22A)=Sof(F24A)=Sof(F23A)=1-FVAR(2)
 Sof(F23)=Sof(F24)=Sof(F22)=FVAR(2)
 Sof(F13A)=Sof(F15A)=Sof(F14A)=1-FVAR(3)
 Sof(F13)=Sof(F14)=Sof(F15)=FVAR(3)
 Sof(F16A)=Sof(F17A)=Sof(F18A)=1-FVAR(4)
 Sof(F18)=Sof(F16)=Sof(F17)=FVAR(4)
6.a Secondary CH2 refined with riding coordinates:
 C11(H11A,H11B), C13(H13A,H13B), C17(H17A,H17B), C15(H15A,H15B), C16(H16A,
 H16B), C60(H60A,H60B), C61(H61A,H61B), C19A(H19A,H19B), C19(H19C,H19D)
6.b Aromatic/amide H refined with riding coordinates:
 C28(H28), C40(H40), C44(H44), C32(H32), C52(H52), C56(H56), C38(H38),
 C36(H36), C30(H30), C48(H48), C46(H46), C54(H54), C22(H22), C26(H26), C23(H23),
  C24(H24), C25(H25)
6.c Idealised Me refined as rotating group:
 C10(H10A,H10B,H10C), C6(H6A,H6B,H6C), C9(H9A,H9B,H9C), C7(H7A,H7B,H7C),
 C18(H18A,H18B,H18C), C8(H8A,H8B,H8C), C12(H12A,H12B,H12C), C14(H14A,H14B,H14C),
  C62(H62A,H62B,H62C), C59(H59A,H59B,H59C), C20A(H20A,H20B,H20C), C20(H20D,H20E,
 H20F)
;
_olex2_submission_special_instructions 'No special instructions were received'

loop_
_space_group_symop_operation_xyz
'x, y, z'
'-x, y, -z+1/2'
'x+1/2, y+1/2, z'
'-x+1/2, y+1/2, -z+1/2'
'-x, -y, -z'
'x, -y, z-1/2'
'-x+1/2, -y+1/2, -z'
'x+1/2, -y+1/2, z-1/2'

loop_
_atom_site_label
_atom_site_type_symbol
_atom_site_fract_x
_atom_site_fract_y
_atom_site_fract_z
_atom_site_U_iso_or_equiv
_atom_site_adp_type
_atom_site_occupancy
_atom_site_site_symmetry_order
_atom_site_calc_flag
_atom_site_refinement_flags_posn
_atom_site_refinement_flags_adp
_atom_site_refinement_flags_occupancy
_atom_site_disorder_assembly
_atom_site_disorder_group
Fe1 Fe 0.89720(2) 0.07058(6) 0.85796(4) 0.0395(2) Uani 1 1 d . . . . .
P1 P 0.90933(7) -0.04870(13) 0.81670(9) 0.0677(6) Uani 1 1 d D . . . .
P2 P 0.90299(6) -0.04130(19) 0.92322(10) 0.0818(7) Uani 1 1 d D . . . .
F6 F 0.77197(12) 0.2420(2) 0.67925(19) 0.0610(10) Uani 1 1 d . . . . .
F4 F 0.73406(10) 0.3291(3) 0.6876(2) 0.0766(13) Uani 1 1 d . . . . .
F5 F 0.78700(12) 0.2904(3) 0.76750(18) 0.0668(11) Uani 1 1 d . . . . .
F19 F 0.77107(14) 0.2122(3) 0.4590(2) 0.0936(16) Uani 1 1 d . . . . .
F20 F 0.78243(13) 0.1247(3) 0.5323(2) 0.0868(14) Uani 1 1 d . . . . .
F21 F 0.81150(15) 0.1004(3) 0.4883(3) 0.1027(18) Uani 1 1 d . . . . .
F3 F 0.83178(16) 0.6946(3) 0.7865(3) 0.1040(18) Uani 1 1 d . . . . .
F10 F 0.75984(16) 0.6094(4) 0.3398(2) 0.1117(19) Uani 1 1 d . . . . .
F9 F 0.67338(13) 0.5830(4) 0.4216(3) 0.115(2) Uani 1 1 d . . . . .
C35 C 0.81996(14) 0.4819(4) 0.6606(2) 0.0319(11) Uani 1 1 d . . . . .
F12 F 0.79156(18) 0.4881(6) 0.3767(3) 0.128(2) Uani 1 1 d . . . . .
F18 F 0.9727(6) 0.5012(14) 0.8239(12) 0.127(6) Uani 0.482(16) 1 d D U P A 1
C51 C 0.80159(15) 0.5285(4) 0.5481(3) 0.0359(12) Uani 1 1 d . . . . .
C28 C 0.88602(16) 0.3494(5) 0.6408(3) 0.0448(14) Uani 1 1 d . . . . .
H28 H 0.905818 0.388903 0.671064 0.054 Uiso 1 1 calc R U . . .
F2 F 0.7832(2) 0.6479(3) 0.7805(3) 0.132(3) Uani 1 1 d . . . . .
C42 C 0.77029(16) 0.3162(4) 0.7085(3) 0.0427(14) Uani 1 1 d . . . . .
F7 F 0.69353(15) 0.7194(3) 0.4405(3) 0.130(2) Uani 1 1 d . . . . .
C40 C 0.80432(13) 0.4018(3) 0.6684(2) 0.0306(11) Uani 1 1 d . . . . .
H40 H 0.805058 0.344736 0.650263 0.037 Uiso 1 1 calc R U . . .
C43 C 0.87273(15) 0.5596(4) 0.6480(3) 0.0390(13) Uani 1 1 d . . . . .
F1 F 0.77905(19) 0.7193(4) 0.7060(3) 0.121(2) Uani 1 1 d . . . . .
C39 C 0.78782(14) 0.4022(4) 0.7016(2) 0.0334(12) Uani 1 1 d . . . . .
C44 C 0.87773(16) 0.6328(4) 0.6173(3) 0.0402(13) Uani 1 1 d . . . . .
H44 H 0.857958 0.645665 0.575372 0.048 Uiso 1 1 calc R U . . .
C32 C 0.82123(14) 0.3214(4) 0.5629(3) 0.0348(12) Uani 1 1 d . . . . .
H32 H 0.795402 0.340989 0.538350 0.042 Uiso 1 1 calc R U . . .
F13 F 0.8913(7) 0.7629(16) 0.5520(6) 0.151(9) Uani 0.50(2) 1 d D U P B 1
C45 C 0.91041(17) 0.6873(4) 0.6456(3) 0.0464(15) Uani 1 1 d D . . . .
C52 C 0.76725(15) 0.5645(4) 0.5351(3) 0.0413(13) Uani 1 1 d . . . . .
H52 H 0.762744 0.564690 0.567131 0.050 Uiso 1 1 calc R U . . .
C56 C 0.80593(17) 0.5307(4) 0.4986(3) 0.0454(14) Uani 1 1 d . . . . .
H56 H 0.828424 0.505363 0.504185 0.055 Uiso 1 1 calc R U . . .
C38 C 0.78594(15) 0.4839(4) 0.7292(3) 0.0391(13) Uani 1 1 d . . . . .
H38 H 0.774594 0.484083 0.752194 0.047 Uiso 1 1 calc R U . . .
C27 C 0.84877(15) 0.3840(4) 0.6063(2) 0.0345(12) Uani 1 1 d . . . . .
C31 C 0.83031(16) 0.2315(4) 0.5542(3) 0.0427(14) Uani 1 1 d . . . . .
C37 C 0.80115(16) 0.5648(4) 0.7221(3) 0.0454(14) Uani 1 1 d . . . . .
C5 C 0.85821(16) 0.1344(4) 0.7702(3) 0.0471(15) Uani 1 1 d . . . . .
C36 C 0.81783(15) 0.5635(4) 0.6889(3) 0.0411(13) Uani 1 1 d . . . . .
H36 H 0.828255 0.619958 0.685153 0.049 Uiso 1 1 calc R U . . .
N1 N 0.94889(15) 0.0944(4) 0.9081(3) 0.0642(17) Uani 1 1 d . . . . .
C53 C 0.73936(17) 0.6001(4) 0.4773(3) 0.0513(17) Uani 1 1 d . . . . .
O1 O 0.97261(15) 0.0328(4) 0.9142(4) 0.113(3) Uani 1 1 d . . . . .
C4 C 0.87934(16) 0.2063(4) 0.8133(3) 0.0490(16) Uani 1 1 d . . . . .
C55 C 0.77817(19) 0.5690(5) 0.4409(3) 0.0542(17) Uani 1 1 d . . . . .
C1 C 0.83711(16) 0.0876(5) 0.7909(3) 0.0520(16) Uani 1 1 d . . . . .
C3 C 0.87292(18) 0.2034(5) 0.8609(3) 0.0532(16) Uani 1 1 d . . . . .
C29 C 0.89522(17) 0.2597(5) 0.6327(3) 0.0500(16) Uani 1 1 d D . . . .
C30 C 0.86731(19) 0.1992(4) 0.5893(3) 0.0507(16) Uani 1 1 d . . . . .
H30 H 0.873481 0.137617 0.583871 0.061 Uiso 1 1 calc R U . . .
C48 C 0.90288(16) 0.5467(5) 0.7104(3) 0.0498(16) Uani 1 1 d . . . . .
H48 H 0.900473 0.500378 0.734306 0.060 Uiso 1 1 calc R U . . .
F8 F 0.69997(17) 0.6349(6) 0.5121(3) 0.162(3) Uani 1 1 d . . . . .
C46 C 0.93999(18) 0.6706(5) 0.7060(3) 0.0587(18) Uani 1 1 d . . . . .
H46 H 0.962622 0.706913 0.725130 0.070 Uiso 1 1 calc R U . . .
F11 F 0.81804(19) 0.6180(8) 0.4111(3) 0.203(5) Uani 1 1 d . . . . .
F23 F 0.9538(4) 0.2597(12) 0.7274(6) 0.124(7) Uani 0.64(3) 1 d D U P C 1
C54 C 0.74503(18) 0.6035(4) 0.4300(3) 0.061(2) Uani 1 1 d . . . . .
H54 H 0.726236 0.629192 0.390769 0.073 Uiso 1 1 calc R U . . .
C49 C 0.91406(18) 0.7653(5) 0.6108(3) 0.0632(18) Uani 1 1 d D U . . .
C47 C 0.93592(18) 0.5993(5) 0.7380(3) 0.0599(19) Uani 1 1 d D . . . .
C2 C 0.84669(17) 0.1297(5) 0.8466(3) 0.0541(17) Uani 1 1 d . . . . .
C34 C 0.7989(2) 0.1679(5) 0.5084(4) 0.0597(18) Uani 1 1 d . . . . .
C57 C 0.7026(2) 0.6357(6) 0.4654(5) 0.081(3) Uani 1 1 d . . . . .
F14 F 0.9073(5) 0.8501(10) 0.6263(9) 0.094(5) Uani 0.50(2) 1 d D U P B 1
O2 O 0.9119(2) 0.4726(7) 0.4617(4) 0.140(3) Uani 1 1 d . . . . .
C10 C 0.8523(2) 0.1275(5) 0.7079(3) 0.0628(19) Uani 1 1 d . . . . .
H10A H 0.876983 0.122599 0.713051 0.094 Uiso 1 1 calc R U . . .
H10B H 0.838915 0.183481 0.683539 0.094 Uiso 1 1 calc R U . . .
H10C H 0.836989 0.071795 0.686275 0.094 Uiso 1 1 calc R U . . .
F15 F 0.9476(4) 0.7765(12) 0.6250(14) 0.116(8) Uani 0.50(2) 1 d D U P B 1
B1 B 0.83621(17) 0.4883(4) 0.6160(3) 0.0345(14) Uani 1 1 d . . . . .
F24 F 0.9540(3) 0.2439(14) 0.6470(7) 0.122(8) Uani 0.64(3) 1 d D U P C 1
F22 F 0.9381(3) 0.1332(7) 0.6795(6) 0.111(5) Uani 0.64(3) 1 d D U P C 1
C33 C 0.9361(2) 0.2283(6) 0.6708(4) 0.079(2) Uani 1 1 d D U . . .
C41 C 0.7984(2) 0.6550(5) 0.7485(4) 0.067(2) Uani 1 1 d . . . . .
C6 C 0.80404(18) 0.0223(6) 0.7524(3) 0.068(2) Uani 1 1 d . . . . .
H6A H 0.806426 -0.007491 0.720692 0.102 Uiso 1 1 calc R U . . .
H6B H 0.780197 0.057842 0.732259 0.102 Uiso 1 1 calc R U . . .
H6C H 0.803983 -0.025881 0.779263 0.102 Uiso 1 1 calc R U . . .
C50 C 0.9675(2) 0.5797(6) 0.8041(4) 0.099(2) Uani 1 1 d D U . . .
C9 C 0.9005(2) 0.2814(5) 0.8035(4) 0.073(2) Uani 1 1 d . . . . .
H9A H 0.919436 0.310148 0.843509 0.109 Uiso 1 1 calc R U . . .
H9B H 0.882437 0.329329 0.775485 0.109 Uiso 1 1 calc R U . . .
H9C H 0.913260 0.253737 0.785231 0.109 Uiso 1 1 calc R U . . .
C21 C 0.96668(19) 0.1825(5) 0.9316(4) 0.074(2) Uani 1 1 d D U . . .
C7 C 0.8258(2) 0.1179(6) 0.8780(4) 0.079(2) Uani 1 1 d . . . . .
H7A H 0.813367 0.056389 0.867498 0.118 Uiso 1 1 calc R U . . .
H7B H 0.806488 0.167082 0.863899 0.118 Uiso 1 1 calc R U . . .
H7C H 0.843870 0.122405 0.923127 0.118 Uiso 1 1 calc R U . . .
C18 C 0.8667(2) -0.2021(6) 0.9353(4) 0.076(2) Uani 1 1 d . . . . .
H18A H 0.841990 -0.230961 0.920337 0.114 Uiso 1 1 calc R U . . .
H18B H 0.880253 -0.190250 0.979974 0.114 Uiso 1 1 calc R U . . .
H18C H 0.881785 -0.244321 0.927345 0.114 Uiso 1 1 calc R U . . .
F16 F 0.9969(3) 0.6324(14) 0.8245(6) 0.119(5) Uani 0.482(16) 1 d D U P A 1
C8 C 0.8828(2) 0.2771(6) 0.9088(4) 0.082(3) Uani 1 1 d . . . . .
H8A H 0.889168 0.247249 0.947480 0.124 Uiso 1 1 calc R U . . .
H8B H 0.860922 0.318935 0.893782 0.124 Uiso 1 1 calc R U . . .
H8C H 0.904633 0.313456 0.916346 0.124 Uiso 1 1 calc R U . . .
C11 C 0.8672(2) -0.1140(6) 0.7503(4) 0.083(2) Uani 1 1 d . . . . .
H11A H 0.850274 -0.133507 0.763466 0.099 Uiso 1 1 calc R U . . .
H11B H 0.852667 -0.070540 0.714802 0.099 Uiso 1 1 calc R U . . .
C58 C 0.7864(2) 0.5729(9) 0.3925(4) 0.089(3) Uani 1 1 d . . . . .
F17 F 0.9539(4) 0.6274(12) 0.8407(5) 0.123(4) Uani 0.482(16) 1 d D U P A 1
C13 C 0.9382(3) -0.0182(7) 0.7873(5) 0.107(4) Uani 1 1 d . . . . .
H13A H 0.920998 -0.014835 0.741449 0.128 Uiso 1 1 calc R U . . .
H13B H 0.948180 0.045797 0.802081 0.128 Uiso 1 1 calc R U . . .
C17 C 0.8606(2) -0.1105(6) 0.9016(4) 0.087(3) Uani 1 1 d . . . . .
H17A H 0.843838 -0.070816 0.908027 0.105 Uiso 1 1 calc R U . . .
H17B H 0.846532 -0.124232 0.856636 0.105 Uiso 1 1 calc R U . . .
C22 C 0.9865(2) 0.2241(6) 0.9091(4) 0.093(2) Uani 1 1 d D U . . .
H22 H 0.987076 0.194276 0.876894 0.112 Uiso 1 1 calc R U . . .
C12 C 0.8772(3) -0.1951(6) 0.7298(5) 0.098(3) Uani 1 1 d . . . . .
H12A H 0.854283 -0.221615 0.693236 0.147 Uiso 1 1 calc R U . . .
H12B H 0.889018 -0.241805 0.763133 0.147 Uiso 1 1 calc R U . . .
H12C H 0.895270 -0.177270 0.719067 0.147 Uiso 1 1 calc R U . . .
C15 C 0.9320(3) -0.1450(6) 0.8754(4) 0.113(4) Uani 1 1 d D . . . .
H15A H 0.915705 -0.201428 0.858194 0.136 Uiso 1 1 calc R U . . .
H15B H 0.956843 -0.160333 0.882217 0.136 Uiso 1 1 calc R U . . .
C26 C 0.9677(2) 0.2212(6) 0.9811(4) 0.100(3) Uani 1 1 d D U . . .
H26 H 0.955479 0.190741 0.997972 0.120 Uiso 1 1 calc R U . . .
C16 C 0.9378(3) -0.1237(7) 0.9338(5) 0.104(3) Uani 1 1 d D . . . .
H16A H 0.963621 -0.097224 0.962155 0.125 Uiso 1 1 calc R U . . .
H16B H 0.935867 -0.181631 0.952838 0.125 Uiso 1 1 calc R U . . .
C23 C 1.0053(3) 0.3085(6) 0.9329(5) 0.120(3) Uani 1 1 d D U . . .
H23 H 1.018123 0.337958 0.916745 0.144 Uiso 1 1 calc R U . . .
C24 C 1.0048(3) 0.3486(8) 0.9811(5) 0.130(4) Uani 1 1 d D U . . .
H24 H 1.017078 0.407193 0.997156 0.156 Uiso 1 1 calc R U . . .
C25 C 0.9871(3) 0.3069(7) 1.0066(5) 0.125(3) Uani 1 1 d D U . . .
H25 H 0.987978 0.335005 1.040569 0.150 Uiso 1 1 calc R U . . .
C14 C 0.9716(3) -0.0792(9) 0.8025(6) 0.141(5) Uani 1 1 d . . . . .
H14A H 0.962160 -0.138252 0.779434 0.212 Uiso 1 1 calc R U . . .
H14B H 0.987120 -0.092356 0.847122 0.212 Uiso 1 1 calc R U . . .
H14C H 0.987058 -0.046674 0.790707 0.212 Uiso 1 1 calc R U . . .
C62 C 0.9243(4) 0.4969(11) 0.5585(7) 0.148(5) Uani 1 1 d . . . . .
H62A H 0.950300 0.500284 0.568613 0.221 Uiso 1 1 calc R U . . .
H62B H 0.924116 0.460296 0.590287 0.221 Uiso 1 1 calc R U . . .
H62C H 0.914951 0.560339 0.557061 0.221 Uiso 1 1 calc R U . . .
C60 C 0.8890(4) 0.4534(11) 0.4013(6) 0.161(6) Uani 1 1 d . . . . .
H60A H 0.866057 0.493165 0.384055 0.193 Uiso 1 1 calc R U . . .
H60B H 0.880541 0.387568 0.397368 0.193 Uiso 1 1 calc R U . . .
C61 C 0.9016(4) 0.4555(14) 0.5028(6) 0.179(7) Uani 1 1 d . . . . .
H61A H 0.875145 0.477769 0.484078 0.215 Uiso 1 1 calc R U . . .
H61B H 0.901811 0.387080 0.509035 0.215 Uiso 1 1 calc R U . . .
C59 C 0.9020(5) 0.4640(12) 0.3644(7) 0.169(7) Uani 1 1 d . . . . .
H59A H 0.900672 0.403829 0.345005 0.253 Uiso 1 1 calc R U . . .
H59B H 0.928521 0.485491 0.389366 0.253 Uiso 1 1 calc R U . . .
H59C H 0.886381 0.510255 0.332017 0.253 Uiso 1 1 calc R U . . .
C20A C 0.9092(8) 0.0185(18) 1.0240(9) 0.118(11) Uani 0.487(19) 1 d D . P D 1
H20A H 0.883054 -0.005119 1.001476 0.177 Uiso 0.487(19) 1 calc R U P D 1
H20B H 0.909070 0.084288 1.013136 0.177 Uiso 0.487(19) 1 calc R U P D 1
H20C H 0.920832 0.013159 1.068774 0.177 Uiso 0.487(19) 1 calc R U P D 1
C19A C 0.9311(4) -0.0362(18) 1.0071(7) 0.098(9) Uani 0.487(19) 1 d D . P D 1
H19A H 0.935700 -0.100034 1.024851 0.118 Uiso 0.487(19) 1 calc R U P D 1
H19B H 0.955942 -0.006002 1.022878 0.118 Uiso 0.487(19) 1 calc R U P D 1
C19 C 0.9182(9) 0.0184(14) 0.9997(7) 0.107(10) Uani 0.513(19) 1 d D . P D 2
H19C H 0.939182 0.061987 1.009914 0.129 Uiso 0.513(19) 1 calc R U P D 2
H19D H 0.896560 0.057270 0.991637 0.129 Uiso 0.513(19) 1 calc R U P D 2
C20 C 0.9308(5) -0.0366(12) 1.0553(7) 0.074(6) Uani 0.513(19) 1 d D . P D 2
H20D H 0.908765 -0.067116 1.051244 0.111 Uiso 0.513(19) 1 calc R U P D 2
H20E H 0.943091 0.004662 1.091606 0.111 Uiso 0.513(19) 1 calc R U P D 2
H20F H 0.948961 -0.084366 1.060295 0.111 Uiso 0.513(19) 1 calc R U P D 2
F22A F 0.9446(6) 0.174(2) 0.6398(14) 0.144(16) Uani 0.36(3) 1 d D U P C 2
F24A F 0.9609(4) 0.3020(13) 0.6844(13) 0.114(11) Uani 0.36(3) 1 d D U P C 2
F23A F 0.9469(8) 0.194(3) 0.7220(14) 0.18(2) Uani 0.36(3) 1 d D U P C 2
F13A F 0.9303(10) 0.8378(15) 0.6430(9) 0.182(12) Uani 0.50(2) 1 d D U P B 2
F15A F 0.8832(3) 0.7876(12) 0.5605(8) 0.091(5) Uani 0.50(2) 1 d D U P B 2
F14A F 0.9356(6) 0.7400(17) 0.5898(10) 0.119(8) Uani 0.50(2) 1 d D U P B 2
F16A F 0.9632(5) 0.4994(11) 0.8260(10) 0.093(4) Uani 0.518(16) 1 d D U P A 2
F17A F 1.0019(3) 0.5579(13) 0.8065(6) 0.121(5) Uani 0.518(16) 1 d D U P A 2
F18A F 0.9768(5) 0.6413(10) 0.8428(5) 0.128(5) Uani 0.518(16) 1 d D U P A 2

loop_
_atom_site_aniso_label
_atom_site_aniso_U_11
_atom_site_aniso_U_22
_atom_site_aniso_U_33
_atom_site_aniso_U_23
_atom_site_aniso_U_13
_atom_site_aniso_U_12
Fe1 0.0335(4) 0.0484(5) 0.0358(5) 0.0012(4) 0.0188(4) 0.0014(4)
P1 0.0935(15) 0.0484(10) 0.0555(11) 0.0074(9) 0.0379(11) 0.0238(10)
P2 0.0511(11) 0.131(2) 0.0598(13) 0.0460(13) 0.0286(10) 0.0058(12)
F6 0.092(3) 0.0372(19) 0.083(3) -0.0071(18) 0.066(3) -0.0145(18)
F4 0.046(2) 0.059(2) 0.131(4) 0.027(2) 0.053(2) 0.0001(18)
F5 0.094(3) 0.058(2) 0.058(2) 0.0190(19) 0.048(2) 0.004(2)
F19 0.085(3) 0.066(3) 0.064(3) -0.020(2) 0.001(3) -0.009(2)
F20 0.082(3) 0.073(3) 0.105(4) -0.023(3) 0.052(3) -0.031(2)
F21 0.097(4) 0.085(3) 0.130(4) -0.057(3) 0.066(3) -0.006(3)
F3 0.119(4) 0.074(3) 0.129(4) -0.061(3) 0.076(4) -0.032(3)
F10 0.121(4) 0.135(5) 0.047(3) 0.034(3) 0.027(3) -0.016(4)
F9 0.048(3) 0.097(4) 0.152(5) -0.011(4) 0.026(3) 0.002(3)
C35 0.025(2) 0.036(3) 0.030(3) -0.003(2) 0.013(2) -0.004(2)
F12 0.134(5) 0.205(7) 0.071(4) 0.045(4) 0.073(4) 0.069(5)
F18 0.061(10) 0.153(7) 0.081(9) 0.024(6) -0.014(7) -0.034(6)
C51 0.034(3) 0.032(3) 0.035(3) -0.006(2) 0.015(2) -0.017(2)
C28 0.032(3) 0.065(4) 0.036(3) 0.003(3) 0.019(3) -0.007(3)
F2 0.229(7) 0.063(3) 0.233(7) -0.048(4) 0.208(7) -0.029(4)
C42 0.043(3) 0.040(3) 0.052(4) 0.006(3) 0.031(3) 0.005(3)
F7 0.087(4) 0.059(3) 0.193(7) 0.026(4) 0.047(4) 0.031(3)
C40 0.026(2) 0.032(3) 0.032(3) -0.002(2) 0.015(2) 0.001(2)
C43 0.036(3) 0.045(3) 0.036(3) -0.004(3) 0.020(3) -0.010(2)
F1 0.173(6) 0.065(3) 0.123(5) -0.004(3) 0.081(5) 0.044(3)
C39 0.026(3) 0.035(3) 0.036(3) 0.001(2) 0.015(2) -0.001(2)
C44 0.038(3) 0.045(3) 0.043(3) -0.009(3) 0.026(3) -0.011(3)
C32 0.027(3) 0.042(3) 0.037(3) 0.001(2) 0.019(2) 0.001(2)
F13 0.225(18) 0.168(17) 0.054(6) -0.036(9) 0.074(8) -0.148(16)
C45 0.043(3) 0.052(4) 0.053(4) -0.011(3) 0.032(3) -0.018(3)
C52 0.035(3) 0.032(3) 0.044(3) -0.003(3) 0.014(3) -0.007(2)
C56 0.042(3) 0.045(3) 0.043(4) -0.002(3) 0.020(3) -0.014(3)
C38 0.036(3) 0.043(3) 0.045(3) -0.003(3) 0.027(3) 0.000(2)
C27 0.033(3) 0.049(3) 0.030(3) 0.004(2) 0.022(3) 0.000(2)
C31 0.044(3) 0.047(3) 0.046(4) 0.002(3) 0.031(3) 0.003(3)
C37 0.044(3) 0.044(3) 0.055(4) -0.012(3) 0.032(3) -0.006(3)
C5 0.037(3) 0.059(4) 0.042(4) 0.011(3) 0.020(3) 0.007(3)
C36 0.040(3) 0.035(3) 0.051(4) -0.008(3) 0.027(3) -0.010(2)
N1 0.042(3) 0.038(3) 0.105(5) 0.009(3) 0.036(3) 0.012(2)
C53 0.042(3) 0.032(3) 0.057(4) 0.003(3) 0.013(3) -0.006(3)
O1 0.052(3) 0.067(4) 0.183(7) 0.009(4) 0.042(4) 0.008(3)
C4 0.030(3) 0.049(4) 0.059(4) 0.011(3) 0.020(3) 0.009(3)
C55 0.055(4) 0.062(4) 0.032(3) 0.003(3) 0.016(3) -0.023(3)
C1 0.034(3) 0.063(4) 0.049(4) 0.009(3) 0.017(3) 0.005(3)
C3 0.042(3) 0.063(4) 0.056(4) 0.002(3) 0.029(3) 0.015(3)
C29 0.041(3) 0.070(4) 0.047(4) 0.014(3) 0.029(3) 0.016(3)
C30 0.061(4) 0.049(4) 0.056(4) 0.003(3) 0.041(4) 0.011(3)
C48 0.040(3) 0.068(4) 0.041(3) -0.006(3) 0.022(3) -0.019(3)
F8 0.095(4) 0.276(10) 0.111(5) 0.049(6) 0.056(4) 0.118(5)
C46 0.043(4) 0.077(5) 0.056(4) -0.009(4) 0.028(3) -0.030(3)
F11 0.125(5) 0.407(13) 0.067(4) -0.003(5) 0.047(4) -0.152(7)
F23 0.044(6) 0.194(15) 0.075(7) -0.008(8) -0.004(5) 0.049(9)
C54 0.042(4) 0.049(4) 0.054(4) 0.013(3) 0.002(3) -0.009(3)
C49 0.061(4) 0.072(4) 0.066(4) -0.015(4) 0.041(4) -0.036(4)
C47 0.041(3) 0.086(5) 0.040(4) -0.011(3) 0.015(3) -0.025(3)
C2 0.040(3) 0.076(5) 0.049(4) 0.017(3) 0.027(3) 0.017(3)
C34 0.070(5) 0.044(4) 0.064(5) -0.014(3) 0.036(4) -0.003(3)
C57 0.052(5) 0.063(5) 0.101(7) 0.012(5) 0.025(5) 0.020(4)
F14 0.147(13) 0.064(7) 0.117(12) 0.017(6) 0.103(11) 0.027(9)
O2 0.089(5) 0.230(10) 0.117(6) -0.044(6) 0.067(5) -0.014(6)
C10 0.060(4) 0.074(5) 0.050(4) 0.022(4) 0.028(4) 0.015(4)
F15 0.080(8) 0.084(10) 0.23(2) 0.049(12) 0.113(11) 0.002(7)
B1 0.028(3) 0.043(3) 0.032(3) -0.002(3) 0.016(3) -0.009(3)
F24 0.056(8) 0.199(19) 0.139(13) 0.053(12) 0.071(9) 0.039(10)
F22 0.080(6) 0.108(6) 0.124(12) 0.049(6) 0.044(7) 0.057(5)
C33 0.053(4) 0.104(6) 0.078(5) 0.022(5) 0.035(4) 0.028(4)
C41 0.085(5) 0.041(4) 0.098(6) -0.012(4) 0.066(5) -0.008(4)
C6 0.038(4) 0.091(5) 0.061(5) 0.006(4) 0.018(3) -0.008(4)
C50 0.058(4) 0.147(5) 0.050(4) 0.006(4) 0.004(3) -0.049(4)
C9 0.050(4) 0.063(5) 0.092(6) 0.027(4) 0.032(4) 0.009(3)
C21 0.042(4) 0.060(4) 0.070(5) -0.002(3) 0.000(3) 0.006(3)
C7 0.067(5) 0.109(6) 0.087(6) 0.033(5) 0.058(5) 0.033(5)
C18 0.092(6) 0.082(5) 0.072(5) -0.003(4) 0.056(5) -0.012(5)
F16 0.054(6) 0.188(11) 0.063(7) -0.002(7) 0.000(5) -0.078(7)
C8 0.072(5) 0.081(6) 0.085(6) -0.014(5) 0.038(5) 0.024(4)
C11 0.086(6) 0.073(5) 0.078(6) -0.001(5) 0.039(5) -0.003(5)
C58 0.055(5) 0.142(9) 0.049(5) 0.014(6) 0.015(4) -0.020(6)
F17 0.089(8) 0.189(10) 0.046(6) -0.005(6) 0.009(6) -0.037(7)
C13 0.138(9) 0.116(8) 0.115(8) 0.039(6) 0.100(8) 0.062(7)
C17 0.063(5) 0.110(7) 0.095(6) 0.045(5) 0.049(5) 0.001(5)
C22 0.066(5) 0.070(5) 0.091(5) 0.006(4) 0.011(4) -0.015(4)
C12 0.110(7) 0.062(5) 0.109(8) -0.017(5) 0.053(6) -0.023(5)
C15 0.141(9) 0.075(6) 0.091(6) 0.033(5) 0.044(6) 0.061(6)
C26 0.060(5) 0.096(6) 0.089(5) -0.017(4) 0.008(4) 0.021(4)
C16 0.073(5) 0.129(7) 0.106(6) 0.062(5) 0.047(5) 0.032(5)
C23 0.086(6) 0.078(5) 0.127(7) -0.002(5) 0.016(6) -0.018(5)
C24 0.081(7) 0.088(6) 0.127(8) -0.015(5) 0.000(5) 0.010(5)
C25 0.082(6) 0.103(7) 0.107(7) -0.030(5) 0.001(5) 0.015(5)
C14 0.088(7) 0.183(12) 0.141(10) -0.052(9) 0.057(7) 0.039(8)
C62 0.134(11) 0.204(15) 0.137(11) -0.047(11) 0.095(10) -0.007(10)
C60 0.124(11) 0.183(14) 0.095(10) 0.019(9) 0.011(8) -0.046(10)
C61 0.110(10) 0.32(2) 0.101(10) -0.032(13) 0.057(9) -0.058(13)
C59 0.203(16) 0.204(16) 0.149(13) -0.035(11) 0.129(13) -0.076(12)
C20A 0.15(2) 0.098(17) 0.035(13) -0.010(12) 0.005(13) 0.053(16)
C19A 0.044(9) 0.16(2) 0.076(14) 0.079(14) 0.024(9) 0.023(11)
C19 0.19(2) 0.084(13) 0.049(12) 0.039(11) 0.065(15) 0.086(15)
C20 0.083(12) 0.081(12) 0.050(10) 0.003(8) 0.032(9) -0.007(9)
F22A 0.061(12) 0.18(3) 0.17(2) -0.05(2) 0.057(13) 0.034(15)
F24A 0.027(6) 0.124(12) 0.13(2) 0.012(12) 0.010(10) 0.019(7)
F23A 0.08(2) 0.34(6) 0.15(2) 0.16(3) 0.07(2) 0.11(3)
F13A 0.31(3) 0.120(16) 0.116(12) -0.043(12) 0.121(17) -0.155(18)
F15A 0.050(6) 0.088(9) 0.142(11) 0.069(9) 0.057(6) 0.015(6)
F14A 0.105(11) 0.172(18) 0.137(14) 0.103(11) 0.104(11) 0.064(11)
F16A 0.038(6) 0.137(7) 0.067(7) 0.028(5) 0.006(6) -0.015(5)
F17A 0.053(5) 0.196(11) 0.068(6) 0.029(7) 0.005(4) -0.020(6)
F18A 0.102(10) 0.155(7) 0.054(6) -0.009(5) -0.001(6) -0.041(7)

loop_
_atom_type_symbol
_atom_type_description
_atom_type_scat_dispersion_real
_atom_type_scat_dispersion_imag
_atom_type_scat_source
C C 0.0033 0.0016 'International Tables Vol C Tables 4.2.6.8 and 6.1.1.4'
H H 0.0000 0.0000 'International Tables Vol C Tables 4.2.6.8 and 6.1.1.4'
B B 0.0013 0.0007 'International Tables Vol C Tables 4.2.6.8 and 6.1.1.4'
F F 0.0171 0.0103 'International Tables Vol C Tables 4.2.6.8 and 6.1.1.4'
Fe Fe 0.3463 0.8444 'International Tables Vol C Tables 4.2.6.8 and 6.1.1.4'
N N 0.0061 0.0033 'International Tables Vol C Tables 4.2.6.8 and 6.1.1.4'
O O 0.0106 0.0060 'International Tables Vol C Tables 4.2.6.8 and 6.1.1.4'
P P 0.1023 0.0942 'International Tables Vol C Tables 4.2.6.8 and 6.1.1.4'

loop_
_geom_angle_atom_site_label_1
_geom_angle_atom_site_label_2
_geom_angle_atom_site_label_3
_geom_angle
_geom_angle_site_symmetry_1
_geom_angle_site_symmetry_3
_geom_angle_publ_flag
P1 Fe1 P2 81.92(10) . . ?
C5 Fe1 P1 93.59(18) . . ?
C5 Fe1 P2 143.64(18) . . ?
C5 Fe1 C4 38.3(2) . . ?
C5 Fe1 C1 39.2(2) . . ?
C5 Fe1 C3 64.3(2) . . ?
C5 Fe1 C2 64.5(2) . . ?
N1 Fe1 P1 88.86(19) . . ?
N1 Fe1 P2 90.6(2) . . ?
N1 Fe1 C5 125.5(3) . . ?
N1 Fe1 C4 97.8(2) . . ?
N1 Fe1 C1 161.8(2) . . ?
N1 Fe1 C3 102.2(2) . . ?
N1 Fe1 C2 135.7(3) . . ?
C4 Fe1 P1 122.30(19) . . ?
C4 Fe1 P2 154.30(19) . . ?
C4 Fe1 C3 37.7(2) . . ?
C1 Fe1 P1 100.6(2) . . ?
C1 Fe1 P2 105.96(19) . . ?
C1 Fe1 C4 64.1(2) . . ?
C1 Fe1 C3 64.0(3) . . ?
C1 Fe1 C2 37.9(3) . . ?
C3 Fe1 P1 157.75(19) . . ?
C3 Fe1 P2 116.8(2) . . ?
C2 Fe1 P1 135.4(2) . . ?
C2 Fe1 P2 93.75(19) . . ?
C2 Fe1 C4 63.5(2) . . ?
C2 Fe1 C3 38.2(3) . . ?
C11 P1 Fe1 117.6(3) . . ?
C13 P1 Fe1 114.1(4) . . ?
C13 P1 C11 104.3(5) . . ?
C13 P1 C15 111.0(5) . . ?
C15 P1 Fe1 108.8(3) . . ?
C15 P1 C11 100.0(5) . . ?
C17 P2 Fe1 118.4(3) . . ?
C17 P2 C19 105.3(10) . . ?
C16 P2 Fe1 108.7(3) . . ?
C16 P2 C17 105.9(5) . . ?
C16 P2 C19A 84.7(8) . . ?
C16 P2 C19 111.2(8) . . ?
C19A P2 Fe1 127.1(8) . . ?
C19A P2 C17 105.3(7) . . ?
C19 P2 Fe1 107.3(6) . . ?
C40 C35 C36 115.4(5) . . ?
C40 C35 B1 124.6(5) . . ?
C36 C35 B1 119.6(5) . . ?
C52 C51 C56 115.0(5) . . ?
C52 C51 B1 125.0(5) . . ?
C56 C51 B1 119.9(5) . . ?
C27 C28 H28 118.7 . . ?
C29 C28 H28 118.7 . . ?
C29 C28 C27 122.6(6) . . ?
F6 C42 F5 105.8(5) . . ?
F6 C42 C39 113.5(5) . . ?
F4 C42 F6 107.2(5) . . ?
F4 C42 F5 105.2(5) . . ?
F4 C42 C39 112.0(5) . . ?
F5 C42 C39 112.5(5) . . ?
C35 C40 H40 118.8 . . ?
C39 C40 C35 122.4(5) . . ?
C39 C40 H40 118.8 . . ?
C44 C43 C48 115.2(5) . . ?
C44 C43 B1 125.1(5) . . ?
C48 C43 B1 119.7(5) . . ?
C40 C39 C42 121.9(5) . . ?
C40 C39 C38 121.3(5) . . ?
C38 C39 C42 116.9(5) . . ?
C43 C44 H44 118.7 . . ?
C45 C44 C43 122.6(6) . . ?
C45 C44 H44 118.7 . . ?
C27 C32 H32 118.8 . . ?
C31 C32 H32 118.8 . . ?
C31 C32 C27 122.5(5) . . ?
C44 C45 C49 120.4(6) . . ?
C46 C45 C44 120.8(6) . . ?
C46 C45 C49 118.8(5) . . ?
C51 C52 H52 118.6 . . ?
C53 C52 C51 122.7(6) . . ?
C53 C52 H52 118.6 . . ?
C51 C56 H56 119.0 . . ?
C51 C56 C55 122.0(6) . . ?
C55 C56 H56 119.0 . . ?
C39 C38 H38 121.1 . . ?
C37 C38 C39 117.8(5) . . ?
C37 C38 H38 121.1 . . ?
C28 C27 C32 115.2(5) . . ?
C28 C27 B1 124.4(5) . . ?
C32 C27 B1 120.4(4) . . ?
C32 C31 C34 119.0(5) . . ?
C30 C31 C32 121.0(6) . . ?
C30 C31 C34 120.0(6) . . ?
C38 C37 C36 120.6(5) . . ?
C38 C37 C41 119.9(5) . . ?
C36 C37 C41 119.5(5) . . ?
C4 C5 Fe1 72.1(3) . . ?
C4 C5 C1 107.1(6) . . ?
C4 C5 C10 123.8(6) . . ?
C1 C5 Fe1 71.1(3) . . ?
C1 C5 C10 127.4(6) . . ?
C10 C5 Fe1 133.6(4) . . ?
C35 C36 H36 118.7 . . ?
C37 C36 C35 122.6(5) . . ?
C37 C36 H36 118.7 . . ?
O1 N1 Fe1 120.0(5) . . ?
O1 N1 C21 111.4(5) . . ?
C21 N1 Fe1 127.0(4) . . ?
C52 C53 C57 120.5(7) . . ?
C54 C53 C52 120.6(6) . . ?
C54 C53 C57 118.8(7) . . ?
C5 C4 Fe1 69.6(3) . . ?
C5 C4 C9 124.0(6) . . ?
C3 C4 Fe1 71.6(4) . . ?
C3 C4 C5 109.1(6) . . ?
C3 C4 C9 126.3(7) . . ?
C9 C4 Fe1 131.7(4) . . ?
C56 C55 C58 117.9(7) . . ?
C54 C55 C56 121.1(6) . . ?
C54 C55 C58 121.0(7) . . ?
C5 C1 Fe1 69.8(3) . . ?
C5 C1 C6 125.6(6) . . ?
C2 C1 Fe1 71.4(3) . . ?
C2 C1 C5 107.6(6) . . ?
C2 C1 C6 125.3(6) . . ?
C6 C1 Fe1 135.2(5) . . ?
C4 C3 Fe1 70.7(3) . . ?
C4 C3 C2 107.3(6) . . ?
C4 C3 C8 127.4(7) . . ?
C2 C3 Fe1 70.2(4) . . ?
C2 C3 C8 123.5(6) . . ?
C8 C3 Fe1 136.2(5) . . ?
C28 C29 C33 119.5(6) . . ?
C30 C29 C28 120.9(5) . . ?
C30 C29 C33 119.7(6) . . ?
C31 C30 C29 117.9(6) . . ?
C31 C30 H30 121.1 . . ?
C29 C30 H30 121.1 . . ?
C43 C48 H48 119.0 . . ?
C47 C48 C43 122.1(6) . . ?
C47 C48 H48 119.0 . . ?
C45 C46 H46 120.9 . . ?
C45 C46 C47 118.2(5) . . ?
C47 C46 H46 120.9 . . ?
C53 C54 H54 120.8 . . ?
C55 C54 C53 118.4(6) . . ?
C55 C54 H54 120.8 . . ?
F13 C49 C45 116.1(9) . . ?
F13 C49 F14 103.6(13) . . ?
F14 C49 C45 112.1(9) . . ?
F15 C49 F13 109.3(13) . . ?
F15 C49 C45 113.3(10) . . ?
F15 C49 F14 100.9(11) . . ?
F13A C49 C45 114.3(10) . . ?
F13A C49 F15A 110.1(15) . . ?
F13A C49 F14A 104.2(13) . . ?
F15A C49 C45 114.5(8) . . ?
F15A C49 F14A 101.0(10) . . ?
F14A C49 C45 111.5(10) . . ?
C48 C47 C46 121.0(6) . . ?
C48 C47 C50 119.3(6) . . ?
C46 C47 C50 119.6(6) . . ?
C1 C2 Fe1 70.6(3) . . ?
C1 C2 C3 108.8(6) . . ?
C1 C2 C7 126.1(7) . . ?
C3 C2 Fe1 71.6(3) . . ?
C3 C2 C7 123.4(7) . . ?
C7 C2 Fe1 135.7(5) . . ?
F19 C34 F21 107.4(6) . . ?
F19 C34 C31 113.4(6) . . ?
F20 C34 F19 105.1(6) . . ?
F20 C34 F21 106.0(6) . . ?
F20 C34 C31 112.3(6) . . ?
F21 C34 C31 112.1(6) . . ?
F9 C57 C53 110.1(7) . . ?
F7 C57 F9 102.3(7) . . ?
F7 C57 C53 113.3(8) . . ?
F8 C57 F9 105.8(9) . . ?
F8 C57 F7 108.7(9) . . ?
F8 C57 C53 115.5(7) . . ?
C60 O2 C61 122.4(11) . . ?
C5 C10 H10A 109.5 . . ?
C5 C10 H10B 109.5 . . ?
C5 C10 H10C 109.5 . . ?
H10A C10 H10B 109.5 . . ?
H10A C10 H10C 109.5 . . ?
H10B C10 H10C 109.5 . . ?
C35 B1 C51 107.5(4) . . ?
C35 B1 C27 110.7(4) . . ?
C51 B1 C27 108.8(4) . . ?
C43 B1 C35 109.0(4) . . ?
C43 B1 C51 110.5(4) . . ?
C43 B1 C27 110.2(4) . . ?
F23 C33 C29 111.6(8) . . ?
F23 C33 F22 102.3(10) . . ?
F24 C33 C29 114.7(8) . . ?
F24 C33 F23 111.8(11) . . ?
F24 C33 F22 105.2(10) . . ?
F22 C33 C29 110.2(8) . . ?
F22A C33 C29 112.5(12) . . ?
F22A C33 F24A 100.0(14) . . ?
F24A C33 C29 111.8(8) . . ?
F23A C33 C29 115.3(13) . . ?
F23A C33 F22A 111.1(17) . . ?
F23A C33 F24A 104.8(18) . . ?
F3 C41 C37 112.9(6) . . ?
F2 C41 F3 105.1(7) . . ?
F2 C41 F1 106.9(7) . . ?
F2 C41 C37 114.5(6) . . ?
F1 C41 F3 103.6(6) . . ?
F1 C41 C37 112.9(7) . . ?
C1 C6 H6A 109.5 . . ?
C1 C6 H6B 109.5 . . ?
C1 C6 H6C 109.5 . . ?
H6A C6 H6B 109.5 . . ?
H6A C6 H6C 109.5 . . ?
H6B C6 H6C 109.5 . . ?
F18 C50 C47 119.8(13) . . ?
F18 C50 F16 117.6(13) . . ?
F18 C50 F17 101.3(15) . . ?
C47 C50 F17 103.0(8) . . ?
F16 C50 C47 113.6(8) . . ?
F16 C50 F17 95.6(10) . . ?
F16A C50 C47 113.6(10) . . ?
F16A C50 F17A 99.6(11) . . ?
F17A C50 C47 108.7(8) . . ?
F18A C50 C47 118.6(10) . . ?
F18A C50 F16A 109.1(13) . . ?
F18A C50 F17A 105.2(10) . . ?
C4 C9 H9A 109.5 . . ?
C4 C9 H9B 109.5 . . ?
C4 C9 H9C 109.5 . . ?
H9A C9 H9B 109.5 . . ?
H9A C9 H9C 109.5 . . ?
H9B C9 H9C 109.5 . . ?
C22 C21 N1 119.9(7) . . ?
C26 C21 N1 119.5(8) . . ?
C26 C21 C22 120.3(8) . . ?
C2 C7 H7A 109.5 . . ?
C2 C7 H7B 109.5 . . ?
C2 C7 H7C 109.5 . . ?
H7A C7 H7B 109.5 . . ?
H7A C7 H7C 109.5 . . ?
H7B C7 H7C 109.5 . . ?
H18A C18 H18B 109.5 . . ?
H18A C18 H18C 109.5 . . ?
H18B C18 H18C 109.5 . . ?
C17 C18 H18A 109.5 . . ?
C17 C18 H18B 109.5 . . ?
C17 C18 H18C 109.5 . . ?
C3 C8 H8A 109.5 . . ?
C3 C8 H8B 109.5 . . ?
C3 C8 H8C 109.5 . . ?
H8A C8 H8B 109.5 . . ?
H8A C8 H8C 109.5 . . ?
H8B C8 H8C 109.5 . . ?
P1 C11 H11A 108.7 . . ?
P1 C11 H11B 108.7 . . ?
H11A C11 H11B 107.6 . . ?
C12 C11 P1 114.3(7) . . ?
C12 C11 H11A 108.7 . . ?
C12 C11 H11B 108.7 . . ?
F10 C58 F12 103.6(8) . . ?
F10 C58 C55 115.6(8) . . ?
F10 C58 F11 107.4(8) . . ?
F12 C58 C55 112.4(8) . . ?
F11 C58 F12 104.6(10) . . ?
F11 C58 C55 112.3(8) . . ?
P1 C13 H13A 107.3 . . ?
P1 C13 H13B 107.3 . . ?
H13A C13 H13B 106.9 . . ?
C14 C13 P1 120.0(8) . . ?
C14 C13 H13A 107.3 . . ?
C14 C13 H13B 107.3 . . ?
P2 C17 H17A 107.9 . . ?
P2 C17 H17B 107.9 . . ?
C18 C17 P2 117.6(6) . . ?
C18 C17 H17A 107.9 . . ?
C18 C17 H17B 107.9 . . ?
H17A C17 H17B 107.2 . . ?
C21 C22 H22 119.5 . . ?
C23 C22 C21 120.9(10) . . ?
C23 C22 H22 119.5 . . ?
C11 C12 H12A 109.5 . . ?
C11 C12 H12B 109.5 . . ?
C11 C12 H12C 109.5 . . ?
H12A C12 H12B 109.5 . . ?
H12A C12 H12C 109.5 . . ?
H12B C12 H12C 109.5 . . ?
P1 C15 H15A 108.6 . . ?
P1 C15 H15B 108.6 . . ?
H15A C15 H15B 107.6 . . ?
C16 C15 P1 114.6(6) . . ?
C16 C15 H15A 108.6 . . ?
C16 C15 H15B 108.6 . . ?
C21 C26 H26 120.2 . . ?
C21 C26 C25 119.6(11) . . ?
C25 C26 H26 120.2 . . ?
P2 C16 H16A 109.7 . . ?
P2 C16 H16B 109.7 . . ?
C15 C16 P2 109.7(6) . . ?
C15 C16 H16A 109.7 . . ?
C15 C16 H16B 109.7 . . ?
H16A C16 H16B 108.2 . . ?
C22 C23 H23 121.0 . . ?
C24 C23 C22 118.0(12) . . ?
C24 C23 H23 121.0 . . ?
C23 C24 H24 118.7 . . ?
C25 C24 C23 122.6(12) . . ?
C25 C24 H24 118.7 . . ?
C26 C25 H25 120.8 . . ?
C24 C25 C26 118.5(12) . . ?
C24 C25 H25 120.8 . . ?
C13 C14 H14A 109.5 . . ?
C13 C14 H14B 109.5 . . ?
C13 C14 H14C 109.5 . . ?
H14A C14 H14B 109.5 . . ?
H14A C14 H14C 109.5 . . ?
H14B C14 H14C 109.5 . . ?
H62A C62 H62B 109.5 . . ?
H62A C62 H62C 109.5 . . ?
H62B C62 H62C 109.5 . . ?
C61 C62 H62A 109.5 . . ?
C61 C62 H62B 109.5 . . ?
C61 C62 H62C 109.5 . . ?
O2 C60 H60A 107.4 . . ?
O2 C60 H60B 107.4 . . ?
O2 C60 C59 119.5(13) . . ?
H60A C60 H60B 107.0 . . ?
C59 C60 H60A 107.4 . . ?
C59 C60 H60B 107.4 . . ?
O2 C61 H61A 108.8 . . ?
O2 C61 H61B 108.8 . . ?
C62 C61 O2 114.0(13) . . ?
C62 C61 H61A 108.8 . . ?
C62 C61 H61B 108.8 . . ?
H61A C61 H61B 107.6 . . ?
C60 C59 H59A 109.5 . . ?
C60 C59 H59B 109.5 . . ?
C60 C59 H59C 109.5 . . ?
H59A C59 H59B 109.5 . . ?
H59A C59 H59C 109.5 . . ?
H59B C59 H59C 109.5 . . ?
H20A C20A H20B 109.5 . . ?
H20A C20A H20C 109.5 . . ?
H20B C20A H20C 109.5 . . ?
C19A C20A H20A 109.5 . . ?
C19A C20A H20B 109.5 . . ?
C19A C20A H20C 109.5 . . ?
P2 C19A H19A 110.4 . . ?
P2 C19A H19B 110.4 . . ?
C20A C19A P2 106.4(12) . . ?
C20A C19A H19A 110.4 . . ?
C20A C19A H19B 110.4 . . ?
H19A C19A H19B 108.6 . . ?
P2 C19 H19C 107.1 . . ?
P2 C19 H19D 107.1 . . ?
H19C C19 H19D 106.8 . . ?
C20 C19 P2 120.8(13) . . ?
C20 C19 H19C 107.1 . . ?
C20 C19 H19D 107.1 . . ?
C19 C20 H20D 109.5 . . ?
C19 C20 H20E 109.5 . . ?
C19 C20 H20F 109.5 . . ?
H20D C20 H20E 109.5 . . ?
H20D C20 H20F 109.5 . . ?
H20E C20 H20F 109.5 . . ?

loop_
_geom_bond_atom_site_label_1
_geom_bond_atom_site_label_2
_geom_bond_distance
_geom_bond_site_symmetry_2
_geom_bond_publ_flag
Fe1 P1 2.218(2) . ?
Fe1 P2 2.239(2) . ?
Fe1 C5 2.132(6) . ?
Fe1 N1 1.849(5) . ?
Fe1 C4 2.166(6) . ?
Fe1 C1 2.149(6) . ?
Fe1 C3 2.178(6) . ?
Fe1 C2 2.159(6) . ?
P1 C11 1.894(9) . ?
P1 C13 1.818(9) . ?
P1 C15 1.871(8) . ?
P2 C17 1.842(8) . ?
P2 C16 1.782(9) . ?
P2 C19A 1.809(15) . ?
P2 C19 1.910(16) . ?
F6 C42 1.327(7) . ?
F4 C42 1.323(6) . ?
F5 C42 1.331(7) . ?
F19 C34 1.323(8) . ?
F20 C34 1.316(8) . ?
F21 C34 1.339(8) . ?
F3 C41 1.316(9) . ?
F10 C58 1.300(9) . ?
F9 C57 1.349(10) . ?
C35 C40 1.392(7) . ?
C35 C36 1.408(7) . ?
C35 B1 1.642(8) . ?
F12 C58 1.334(12) . ?
F18 C50 1.201(17) . ?
C51 C52 1.393(8) . ?
C51 C56 1.395(8) . ?
C51 B1 1.645(8) . ?
C28 H28 0.9500 . ?
C28 C27 1.398(8) . ?
C28 C29 1.389(9) . ?
F2 C41 1.306(8) . ?
C42 C39 1.496(8) . ?
F7 C57 1.310(9) . ?
C40 H40 0.9500 . ?
C40 C39 1.377(7) . ?
C43 C44 1.398(8) . ?
C43 C48 1.408(8) . ?
C43 B1 1.638(8) . ?
F1 C41 1.314(9) . ?
C39 C38 1.394(7) . ?
C44 H44 0.9500 . ?
C44 C45 1.388(7) . ?
C32 H32 0.9500 . ?
C32 C27 1.401(8) . ?
C32 C31 1.393(8) . ?
F13 C49 1.273(14) . ?
C45 C46 1.375(9) . ?
C45 C49 1.494(9) . ?
C52 H52 0.9500 . ?
C52 C53 1.388(8) . ?
C56 H56 0.9500 . ?
C56 C55 1.400(9) . ?
C38 H38 0.9500 . ?
C38 C37 1.382(8) . ?
C27 B1 1.648(8) . ?
C31 C30 1.379(8) . ?
C31 C34 1.497(9) . ?
C37 C36 1.383(8) . ?
C37 C41 1.494(9) . ?
C5 C4 1.410(9) . ?
C5 C1 1.435(9) . ?
C5 C10 1.494(9) . ?
C36 H36 0.9500 . ?
N1 O1 1.276(7) . ?
N1 C21 1.417(9) . ?
C53 C54 1.375(10) . ?
C53 C57 1.496(10) . ?
C4 C3 1.404(9) . ?
C4 C9 1.505(9) . ?
C55 C54 1.359(10) . ?
C55 C58 1.480(11) . ?
C1 C2 1.401(9) . ?
C1 C6 1.506(9) . ?
C3 C2 1.421(9) . ?
C3 C8 1.499(10) . ?
C29 C30 1.388(9) . ?
C29 C33 1.504(9) . ?
C30 H30 0.9500 . ?
C48 H48 0.9500 . ?
C48 C47 1.384(8) . ?
F8 C57 1.276(11) . ?
C46 H46 0.9500 . ?
C46 C47 1.384(9) . ?
F11 C58 1.310(9) . ?
F23 C33 1.300(13) . ?
C54 H54 0.9500 . ?
C49 F14 1.355(13) . ?
C49 F15 1.262(12) . ?
C49 F13A 1.266(14) . ?
C49 F15A 1.270(13) . ?
C49 F14A 1.347(14) . ?
C47 C50 1.500(11) . ?
C2 C7 1.509(9) . ?
O2 C60 1.334(14) . ?
O2 C61 1.379(14) . ?
C10 H10A 0.9800 . ?
C10 H10B 0.9800 . ?
C10 H10C 0.9800 . ?
F24 C33 1.236(11) . ?
F22 C33 1.371(11) . ?
C33 F22A 1.300(16) . ?
C33 F24A 1.387(15) . ?
C33 F23A 1.241(16) . ?
C6 H6A 0.9800 . ?
C6 H6B 0.9800 . ?
C6 H6C 0.9800 . ?
C50 F16 1.289(11) . ?
C50 F17 1.518(14) . ?
C50 F16A 1.334(14) . ?
C50 F17A 1.454(13) . ?
C50 F18A 1.222(14) . ?
C9 H9A 0.9800 . ?
C9 H9B 0.9800 . ?
C9 H9C 0.9800 . ?
C21 C22 1.393(10) . ?
C21 C26 1.375(10) . ?
C7 H7A 0.9800 . ?
C7 H7B 0.9800 . ?
C7 H7C 0.9800 . ?
C18 H18A 0.9800 . ?
C18 H18B 0.9800 . ?
C18 H18C 0.9800 . ?
C18 C17 1.511(11) . ?
C8 H8A 0.9800 . ?
C8 H8B 0.9800 . ?
C8 H8C 0.9800 . ?
C11 H11A 0.9900 . ?
C11 H11B 0.9900 . ?
C11 C12 1.433(11) . ?
C13 H13A 0.9900 . ?
C13 H13B 0.9900 . ?
C13 C14 1.511(12) . ?
C17 H17A 0.9900 . ?
C17 H17B 0.9900 . ?
C22 H22 0.9500 . ?
C22 C23 1.385(10) . ?
C12 H12A 0.9800 . ?
C12 H12B 0.9800 . ?
C12 H12C 0.9800 . ?
C15 H15A 0.9900 . ?
C15 H15B 0.9900 . ?
C15 C16 1.425(13) . ?
C26 H26 0.9500 . ?
C26 C25 1.415(10) . ?
C16 H16A 0.9900 . ?
C16 H16B 0.9900 . ?
C23 H23 0.9500 . ?
C23 C24 1.384(11) . ?
C24 H24 0.9500 . ?
C24 C25 1.378(11) . ?
C25 H25 0.9500 . ?
C14 H14A 0.9800 . ?
C14 H14B 0.9800 . ?
C14 H14C 0.9800 . ?
C62 H62A 0.9800 . ?
C62 H62B 0.9800 . ?
C62 H62C 0.9800 . ?
C62 C61 1.346(16) . ?
C60 H60A 0.9900 . ?
C60 H60B 0.9900 . ?
C60 C59 1.353(17) . ?
C61 H61A 0.9900 . ?
C61 H61B 0.9900 . ?
C59 H59A 0.9800 . ?
C59 H59B 0.9800 . ?
C59 H59C 0.9800 . ?
C20A H20A 0.9800 . ?
C20A H20B 0.9800 . ?
C20A H20C 0.9800 . ?
C20A C19A 1.451(18) . ?
C19A H19A 0.9900 . ?
C19A H19B 0.9900 . ?
C19 H19C 0.9900 . ?
C19 H19D 0.9900 . ?
C19 C20 1.458(17) . ?
C20 H20D 0.9800 . ?
C20 H20E 0.9800 . ?
C20 H20F 0.9800 . ?

loop_
_geom_torsion_atom_site_label_1
_geom_torsion_atom_site_label_2
_geom_torsion_atom_site_label_3
_geom_torsion_atom_site_label_4
_geom_torsion
_geom_torsion_site_symmetry_1
_geom_torsion_site_symmetry_2
_geom_torsion_site_symmetry_3
_geom_torsion_site_symmetry_4
_geom_torsion_publ_flag
Fe1 P1 C11 C12 -174.7(6) . . . . ?
Fe1 P1 C13 C14 133.6(8) . . . . ?
Fe1 P1 C15 C16 -1.5(10) . . . . ?
Fe1 P2 C17 C18 162.7(6) . . . . ?
Fe1 P2 C16 C15 -44.1(9) . . . . ?
Fe1 P2 C19A C20A 79.0(19) . . . . ?
Fe1 C5 C4 C3 -61.0(4) . . . . ?
Fe1 C5 C4 C9 127.2(6) . . . . ?
Fe1 C5 C1 C2 61.7(4) . . . . ?
Fe1 C5 C1 C6 -131.8(7) . . . . ?
Fe1 N1 C21 C22 -109.8(8) . . . . ?
Fe1 N1 C21 C26 77.1(9) . . . . ?
Fe1 C4 C3 C2 -60.9(4) . . . . ?
Fe1 C4 C3 C8 134.0(7) . . . . ?
Fe1 C1 C2 C3 61.8(4) . . . . ?
Fe1 C1 C2 C7 -133.0(7) . . . . ?
Fe1 C3 C2 C1 -61.2(4) . . . . ?
Fe1 C3 C2 C7 133.1(6) . . . . ?
P1 Fe1 N1 O1 -14.9(6) . . . . ?
P1 Fe1 N1 C21 149.9(7) . . . . ?
P1 C15 C16 P2 28.2(11) . . . . ?
P2 Fe1 N1 O1 67.0(6) . . . . ?
P2 Fe1 N1 C21 -128.1(7) . . . . ?
F6 C42 C39 C40 -0.8(8) . . . . ?
F6 C42 C39 C38 177.8(5) . . . . ?
F4 C42 C39 C40 -122.3(6) . . . . ?
F4 C42 C39 C38 56.3(7) . . . . ?
F5 C42 C39 C40 119.4(6) . . . . ?
F5 C42 C39 C38 -62.0(6) . . . . ?
C35 C40 C39 C42 178.5(5) . . . . ?
C35 C40 C39 C38 0.0(8) . . . . ?
C51 C52 C53 C54 -1.6(9) . . . . ?
C51 C52 C53 C57 178.4(6) . . . . ?
C51 C56 C55 C54 -2.0(9) . . . . ?
C51 C56 C55 C58 176.6(7) . . . . ?
C28 C27 B1 C35 -96.9(6) . . . . ?
C28 C27 B1 C51 145.1(5) . . . . ?
C28 C27 B1 C43 23.8(7) . . . . ?
C28 C29 C30 C31 0.6(9) . . . . ?
C28 C29 C33 F23 38.1(13) . . . . ?
C28 C29 C33 F24 -90.4(14) . . . . ?
C28 C29 C33 F22 151.1(9) . . . . ?
C28 C29 C33 F22A -144(2) . . . . ?
C28 C29 C33 F24A -32.2(17) . . . . ?
C28 C29 C33 F23A 87(3) . . . . ?
C42 C39 C38 C37 -178.4(5) . . . . ?
C40 C35 C36 C37 -0.4(8) . . . . ?
C40 C35 B1 C51 94.4(6) . . . . ?
C40 C35 B1 C43 -145.7(5) . . . . ?
C40 C35 B1 C27 -24.3(7) . . . . ?
C40 C39 C38 C37 0.1(8) . . . . ?
C43 C44 C45 C46 0.9(9) . . . . ?
C43 C44 C45 C49 -179.3(6) . . . . ?
C43 C48 C47 C46 3.1(11) . . . . ?
C43 C48 C47 C50 -178.0(7) . . . . ?
C39 C38 C37 C36 -0.4(9) . . . . ?
C39 C38 C37 C41 177.5(6) . . . . ?
C44 C43 C48 C47 -3.5(9) . . . . ?
C44 C43 B1 C35 -131.2(6) . . . . ?
C44 C43 B1 C51 -13.2(8) . . . . ?
C44 C43 B1 C27 107.1(6) . . . . ?
C44 C45 C46 C47 -1.4(10) . . . . ?
C44 C45 C49 F13 -17.7(19) . . . . ?
C44 C45 C49 F14 101.2(12) . . . . ?
C44 C45 C49 F15 -145.4(15) . . . . ?
C44 C45 C49 F13A 141(2) . . . . ?
C44 C45 C49 F15A 13.1(13) . . . . ?
C44 C45 C49 F14A -100.7(14) . . . . ?
C32 C27 B1 C35 80.3(6) . . . . ?
C32 C27 B1 C51 -37.6(6) . . . . ?
C32 C27 B1 C43 -159.0(5) . . . . ?
C32 C31 C30 C29 -0.9(9) . . . . ?
C32 C31 C34 F19 35.5(9) . . . . ?
C32 C31 C34 F20 -83.4(7) . . . . ?
C32 C31 C34 F21 157.3(6) . . . . ?
C45 C46 C47 C48 -0.5(11) . . . . ?
C45 C46 C47 C50 -179.4(7) . . . . ?
C52 C51 C56 C55 1.9(8) . . . . ?
C52 C51 B1 C35 9.6(7) . . . . ?
C52 C51 B1 C43 -109.3(6) . . . . ?
C52 C51 B1 C27 129.5(5) . . . . ?
C52 C53 C54 C55 1.5(9) . . . . ?
C52 C53 C57 F9 -116.4(8) . . . . ?
C52 C53 C57 F7 129.7(8) . . . . ?
C52 C53 C57 F8 3.3(11) . . . . ?
C56 C51 C52 C53 -0.1(8) . . . . ?
C56 C51 B1 C35 -172.3(5) . . . . ?
C56 C51 B1 C43 68.8(6) . . . . ?
C56 C51 B1 C27 -52.4(6) . . . . ?
C56 C55 C54 C53 0.2(9) . . . . ?
C56 C55 C58 F10 -179.8(7) . . . . ?
C56 C55 C58 F12 61.6(9) . . . . ?
C56 C55 C58 F11 -56.1(13) . . . . ?
C38 C37 C36 C35 0.6(9) . . . . ?
C38 C37 C41 F3 124.3(7) . . . . ?
C38 C37 C41 F2 3.9(11) . . . . ?
C38 C37 C41 F1 -118.7(7) . . . . ?
C27 C28 C29 C30 -0.2(9) . . . . ?
C27 C28 C29 C33 178.8(6) . . . . ?
C27 C32 C31 C30 0.9(9) . . . . ?
C27 C32 C31 C34 177.8(5) . . . . ?
C31 C32 C27 C28 -0.6(8) . . . . ?
C31 C32 C27 B1 -178.1(5) . . . . ?
C5 Fe1 N1 O1 -108.5(6) . . . . ?
C5 Fe1 N1 C21 56.4(8) . . . . ?
C5 C4 C3 Fe1 59.7(4) . . . . ?
C5 C4 C3 C2 -1.2(7) . . . . ?
C5 C4 C3 C8 -166.3(6) . . . . ?
C5 C1 C2 Fe1 -60.7(4) . . . . ?
C5 C1 C2 C3 1.1(7) . . . . ?
C5 C1 C2 C7 166.3(6) . . . . ?
C36 C35 C40 C39 0.1(7) . . . . ?
C36 C35 B1 C51 -79.2(6) . . . . ?
C36 C35 B1 C43 40.7(7) . . . . ?
C36 C35 B1 C27 162.1(5) . . . . ?
C36 C37 C41 F3 -57.8(9) . . . . ?
C36 C37 C41 F2 -178.1(7) . . . . ?
C36 C37 C41 F1 59.2(9) . . . . ?
N1 C21 C22 C23 -177.6(7) . . . . ?
N1 C21 C26 C25 176.8(7) . . . . ?
O1 N1 C21 C22 56.1(10) . . . . ?
O1 N1 C21 C26 -117.0(8) . . . . ?
C4 Fe1 N1 O1 -137.4(6) . . . . ?
C4 Fe1 N1 C21 27.5(7) . . . . ?
C4 C5 C1 Fe1 -63.6(4) . . . . ?
C4 C5 C1 C2 -1.8(7) . . . . ?
C4 C5 C1 C6 164.7(6) . . . . ?
C4 C3 C2 Fe1 61.2(4) . . . . ?
C4 C3 C2 C1 0.0(7) . . . . ?
C4 C3 C2 C7 -165.6(6) . . . . ?
C1 Fe1 N1 O1 -136.7(8) . . . . ?
C1 Fe1 N1 C21 28.1(13) . . . . ?
C1 C5 C4 Fe1 62.9(4) . . . . ?
C1 C5 C4 C3 1.9(7) . . . . ?
C1 C5 C4 C9 -169.9(6) . . . . ?
C3 Fe1 N1 O1 -175.4(6) . . . . ?
C3 Fe1 N1 C21 -10.6(7) . . . . ?
C29 C28 C27 C32 0.2(8) . . . . ?
C29 C28 C27 B1 177.6(5) . . . . ?
C30 C31 C34 F19 -147.6(6) . . . . ?
C30 C31 C34 F20 93.4(7) . . . . ?
C30 C31 C34 F21 -25.8(9) . . . . ?
C30 C29 C33 F23 -142.8(12) . . . . ?
C30 C29 C33 F24 88.7(14) . . . . ?
C30 C29 C33 F22 -29.8(11) . . . . ?
C30 C29 C33 F22A 35(2) . . . . ?
C30 C29 C33 F24A 146.9(16) . . . . ?
C30 C29 C33 F23A -94(3) . . . . ?
C48 C43 C44 C45 1.6(8) . . . . ?
C48 C43 B1 C35 51.6(7) . . . . ?
C48 C43 B1 C51 169.5(5) . . . . ?
C48 C43 B1 C27 -70.2(7) . . . . ?
C48 C47 C50 F18 32.8(19) . . . . ?
C48 C47 C50 F16 179.3(12) . . . . ?
C48 C47 C50 F17 -78.5(11) . . . . ?
C48 C47 C50 F16A 12.9(15) . . . . ?
C48 C47 C50 F17A 122.7(10) . . . . ?
C48 C47 C50 F18A -117.3(13) . . . . ?
C46 C45 C49 F13 162.2(18) . . . . ?
C46 C45 C49 F14 -79.0(12) . . . . ?
C46 C45 C49 F15 34.4(16) . . . . ?
C46 C45 C49 F13A -39(2) . . . . ?
C46 C45 C49 F15A -167.0(12) . . . . ?
C46 C45 C49 F14A 79.1(14) . . . . ?
C46 C47 C50 F18 -148.4(17) . . . . ?
C46 C47 C50 F16 -1.8(15) . . . . ?
C46 C47 C50 F17 100.3(10) . . . . ?
C46 C47 C50 F16A -168.3(12) . . . . ?
C46 C47 C50 F17A -58.4(11) . . . . ?
C46 C47 C50 F18A 61.5(14) . . . . ?
C54 C53 C57 F9 63.7(9) . . . . ?
C54 C53 C57 F7 -50.2(10) . . . . ?
C54 C53 C57 F8 -176.6(8) . . . . ?
C54 C55 C58 F10 -1.2(13) . . . . ?
C54 C55 C58 F12 -119.8(8) . . . . ?
C54 C55 C58 F11 122.5(9) . . . . ?
C49 C45 C46 C47 178.8(6) . . . . ?
C2 Fe1 N1 O1 163.0(6) . . . . ?
C2 Fe1 N1 C21 -32.1(9) . . . . ?
C34 C31 C30 C29 -177.7(6) . . . . ?
C57 C53 C54 C55 -178.5(6) . . . . ?
C10 C5 C4 Fe1 -131.1(6) . . . . ?
C10 C5 C4 C3 168.0(6) . . . . ?
C10 C5 C4 C9 -3.9(9) . . . . ?
C10 C5 C1 Fe1 131.0(7) . . . . ?
C10 C5 C1 C2 -167.3(6) . . . . ?
C10 C5 C1 C6 -0.8(11) . . . . ?
B1 C35 C40 C39 -173.7(5) . . . . ?
B1 C35 C36 C37 173.7(5) . . . . ?
B1 C51 C52 C53 178.1(5) . . . . ?
B1 C51 C56 C55 -176.4(5) . . . . ?
B1 C43 C44 C45 -175.8(5) . . . . ?
B1 C43 C48 C47 173.9(6) . . . . ?
C33 C29 C30 C31 -178.5(6) . . . . ?
C41 C37 C36 C35 -177.3(6) . . . . ?
C6 C1 C2 Fe1 132.8(7) . . . . ?
C6 C1 C2 C3 -165.4(6) . . . . ?
C6 C1 C2 C7 -0.3(11) . . . . ?
C9 C4 C3 Fe1 -128.7(6) . . . . ?
C9 C4 C3 C2 170.4(6) . . . . ?
C9 C4 C3 C8 5.2(10) . . . . ?
C21 C22 C23 C24 1.9(14) . . . . ?
C21 C26 C25 C24 -0.5(14) . . . . ?
C8 C3 C2 Fe1 -132.9(7) . . . . ?
C8 C3 C2 C1 165.9(6) . . . . ?
C8 C3 C2 C7 0.2(10) . . . . ?
C11 P1 C13 C14 -96.7(10) . . . . ?
C11 P1 C15 C16 -125.3(9) . . . . ?
C58 C55 C54 C53 -178.3(7) . . . . ?
C13 P1 C11 C12 57.8(8) . . . . ?
C13 P1 C15 C16 125.0(9) . . . . ?
C17 P2 C16 C15 84.1(9) . . . . ?
C17 P2 C19A C20A -66(2) . . . . ?
C22 C21 C26 C25 3.8(12) . . . . ?
C22 C23 C24 C25 1.4(17) . . . . ?
C15 P1 C11 C12 -57.2(8) . . . . ?
C15 P1 C13 C14 10.2(11) . . . . ?
C26 C21 C22 C23 -4.6(12) . . . . ?
C16 P2 C17 C18 40.5(8) . . . . ?
C16 P2 C19A C20A -172(2) . . . . ?
C23 C24 C25 C26 -2.2(17) . . . . ?
C60 O2 C61 C62 -166.6(15) . . . . ?
C61 O2 C60 C59 -174.2(17) . . . . ?
C19A P2 C17 C18 -48.3(11) . . . . ?
C19A P2 C16 C15 -171.5(11) . . . . ?
C19 P2 C17 C18 -77.4(9) . . . . ?
C19 P2 C16 C15 -162.0(11) . . . . ?
